data_4127201
loop_
_publ_author_name
'Powers, Ian G.'
'Andjaba, John M.'
'Luo, Xuyi'
'Mei, Jianguo'
'Uyeda, Christopher'

_publ_section_title
;
 Catalytic Azoarene Synthesis from Aryl Azides Enabled by a Dinuclear Ni
 Complex.
;
_journal_name_full 'Journal of the American Chemical Society'
_journal_paper_doi 10.1021/jacs.8b00503
_journal_year 2018
_chemical_formula_moiety 'C32 H30 F6 N4 Ni, 0.146(C7 H8), 0.104(C5 H12)'
_chemical_formula_sum 'C33.54 H32.42 F6 N4 Ni'
_chemical_formula_weight 664.24
_space_group_crystal_system orthorhombic
_space_group_IT_number 61
_space_group_name_Hall '-P 2ac 2ab'
_space_group_name_H-M_alt 'P b c a'
_symmetry_space_group_name_Hall '-P 2ac 2ab'
_symmetry_space_group_name_H-M 'P b c a'
_atom_sites_solution_hydrogens geom
_atom_sites_solution_primary direct
_atom_sites_solution_secondary difmap
_audit_creation_method SHELXL-2016/6
_cell_angle_alpha 90
_cell_angle_beta 90
_cell_angle_gamma 90
_cell_formula_units_Z 16
_cell_length_a 16.3481(3)
_cell_length_b 22.1973(4)
_cell_length_c 35.0360(7)
_cell_measurement_reflns_used 9935
_cell_measurement_temperature 150(2)
_cell_measurement_theta_max 69.9104
_cell_measurement_theta_min 3.5869
_cell_volume 12714.0(4)
_computing_cell_refinement 'SAINT V8.37A (Bruker, 2016)'
_computing_data_collection 'Apex3 v2016.9-0 (Bruker, 2016)'
_computing_data_reduction 'SAINT V8.37A (Bruker, 2016)'
_computing_structure_refinement
;  
SHELXL-2016/6 (Sheldrick, 2016), 
SHELXLE Rev859 (H\"ubschle et al., 2011)
;
_computing_structure_solution 'SHELXS-97 (Sheldrick, 2008)'
_diffrn_ambient_temperature 150(2)
_diffrn_measured_fraction_theta_full 0.978
_diffrn_measured_fraction_theta_max 0.974
_diffrn_measurement_device_type 'Bruker AXS D8 Quest CMOS diffractometer'
_diffrn_measurement_method 'omega and phi scans'
_diffrn_radiation_monochromator 'laterally graded multilayer (Goebel) mirror'
_diffrn_radiation_type CuK\a
_diffrn_radiation_wavelength 1.54178
_diffrn_reflns_av_R_equivalents 0.0403
_diffrn_reflns_av_unetI/netI 0.0425
_diffrn_reflns_Laue_measured_fraction_full 0.978
_diffrn_reflns_Laue_measured_fraction_max 0.974
_diffrn_reflns_limit_h_max 18
_diffrn_reflns_limit_h_min -18
_diffrn_reflns_limit_k_max 27
_diffrn_reflns_limit_k_min -26
_diffrn_reflns_limit_l_max 34
_diffrn_reflns_limit_l_min -42
_diffrn_reflns_number 40453
_diffrn_reflns_point_group_measured_fraction_full 0.978
_diffrn_reflns_point_group_measured_fraction_max 0.974
_diffrn_reflns_theta_full 67.679
_diffrn_reflns_theta_max 70.112
_diffrn_reflns_theta_min 3.587
_diffrn_source 'I-mu-S microsource X-ray tube'
_exptl_absorpt_coefficient_mu 1.444
_exptl_absorpt_correction_T_max 0.7533
_exptl_absorpt_correction_T_min 0.6504
_exptl_absorpt_correction_type multi-scan
_exptl_absorpt_process_details
;
 SADABS 2016/2: Krause, L., Herbst-Irmer, R., Sheldrick G.M. & Stalke D.,
 J. Appl. Cryst. 48 (2015) 3-10
;
_exptl_crystal_colour blue
_exptl_crystal_density_diffrn 1.388
_exptl_crystal_description block
_exptl_crystal_F_000 5498.7
_exptl_crystal_size_max 0.120
_exptl_crystal_size_mid 0.080
_exptl_crystal_size_min 0.060
_refine_diff_density_max 0.541
_refine_diff_density_min -0.368
_refine_diff_density_rms 0.052
_refine_ls_extinction_method none
_refine_ls_goodness_of_fit_ref 1.009
_refine_ls_hydrogen_treatment constr
_refine_ls_matrix_type full
_refine_ls_number_parameters 1052
_refine_ls_number_reflns 11767
_refine_ls_number_restraints 1070
_refine_ls_restrained_S_all 1.051
_refine_ls_R_factor_all 0.0610
_refine_ls_R_factor_gt 0.0444
_refine_ls_shift/su_max 0.003
_refine_ls_shift/su_mean 0.000
_refine_ls_structure_factor_coef Fsqd
_refine_ls_weighting_details 'w=1/[\s^2^(Fo^2^)+(0.0574P)^2^+7.9865P] where P=(Fo^2^+2Fc^2^)/3'
_refine_ls_weighting_scheme calc
_refine_ls_wR_factor_gt 0.1098
_refine_ls_wR_factor_ref 0.1183
_reflns_Friedel_coverage 0.000
_reflns_number_gt 9216
_reflns_number_total 11767
_reflns_threshold_expression 'I > 2\s(I)'
_cod_data_source_file ja8b00503_si_001.cif
_cod_data_source_block JAIP_0m
_cod_database_code 4127201
_shelx_shelxl_version_number 2016/6
_shelx_space_group_comment
;
The symmetry employed for this shelxl refinement is uniquely defined
by the following loop, which should always be used as a source of
symmetry information in preference to the above space-group names.
They are only intended as comments.
;
_shelx_estimated_absorpt_t_min 0.846
_shelx_estimated_absorpt_t_max 0.918

loop_
_space_group_symop_operation_xyz
'x, y, z'
'-x+1/2, -y, z+1/2'
'-x, y+1/2, -z+1/2'
'x+1/2, -y+1/2, -z'
'-x, -y, -z'
'x-1/2, y, -z-1/2'
'x, -y-1/2, z-1/2'
'-x-1/2, y-1/2, z'

loop_
_atom_site_label
_atom_site_type_symbol
_atom_site_fract_x
_atom_site_fract_y
_atom_site_fract_z
_atom_site_U_iso_or_equiv
_atom_site_adp_type
_atom_site_occupancy
_atom_site_site_symmetry_order
_atom_site_calc_flag
_atom_site_refinement_flags_posn
_atom_site_refinement_flags_adp
_atom_site_refinement_flags_occupancy
_atom_site_disorder_assembly
_atom_site_disorder_group
Ni2 Ni 0.39588(2) 0.26603(2) 0.56252(2) 0.02176(10) Uani 1 1 d . . . . .
Ni1 Ni 0.70210(2) 0.55992(2) 0.30900(2) 0.02555(11) Uani 1 1 d . . . . .
N1 N 0.67420(12) 0.55274(8) 0.36112(5) 0.0256(4) Uani 1 1 d . . . . .
N2 N 0.71833(12) 0.50254(8) 0.34819(5) 0.0270(4) Uani 1 1 d . . . . .
N3 N 0.66311(12) 0.63065(8) 0.28257(5) 0.0269(4) Uani 1 1 d . . . . .
N4 N 0.74450(12) 0.53939(8) 0.25999(5) 0.0284(4) Uani 1 1 d . . . . .
N5 N 0.37588(12) 0.25946(8) 0.61559(5) 0.0240(4) Uani 1 1 d . . . . .
N6 N 0.41858(12) 0.20949(8) 0.60141(5) 0.0248(4) Uani 1 1 d . . . . .
N7 N 0.35543(11) 0.33674(7) 0.53625(5) 0.0218(4) Uani 1 1 d . . . . .
N8 N 0.43043(12) 0.24394(7) 0.51223(5) 0.0233(4) Uani 1 1 d . . . . .
C2 C 0.96779(16) 0.50453(11) 0.37920(7) 0.0335(5) Uani 1 1 d . . . . .
C3 C 0.93567(17) 0.45967(11) 0.35585(7) 0.0355(6) Uani 1 1 d . . . . .
H3 H 0.970206 0.428497 0.346603 0.043 Uiso 1 1 calc R U . . .
C4 C 0.85409(16) 0.46023(10) 0.34606(7) 0.0312(5) Uani 1 1 d . . . . .
H4 H 0.832947 0.429555 0.329931 0.037 Uiso 1 1 calc R U . . .
C5 C 0.80175(15) 0.50563(10) 0.35965(6) 0.0262(5) Uani 1 1 d . . . . .
C6 C 0.83462(16) 0.54918(10) 0.38406(6) 0.0301(5) Uani 1 1 d . . . . .
H6 H 0.799962 0.579414 0.394396 0.036 Uiso 1 1 calc R U . . .
C7 C 0.91638(16) 0.54891(10) 0.39335(7) 0.0331(5) Uani 1 1 d . . . . .
H7 H 0.937773 0.579361 0.409587 0.040 Uiso 1 1 calc R U . . .
C8 C 0.58864(15) 0.54152(10) 0.36282(6) 0.0263(5) Uani 1 1 d . . . . .
C9 C 0.55110(16) 0.48627(10) 0.35513(7) 0.0321(5) Uani 1 1 d . . . . .
H9 H 0.583154 0.452881 0.347127 0.039 Uiso 1 1 calc R U . . .
C10 C 0.46733(17) 0.48012(11) 0.35915(7) 0.0367(6) Uani 1 1 d . . . . .
H10 H 0.442205 0.442502 0.353686 0.044 Uiso 1 1 calc R U . . .
C11 C 0.41958(16) 0.52824(12) 0.37107(7) 0.0369(6) Uani 1 1 d . . . . .
C12 C 0.45658(16) 0.58318(11) 0.37890(7) 0.0370(6) Uani 1 1 d . . . . .
H12 H 0.424257 0.616337 0.387053 0.044 Uiso 1 1 calc R U . . .
C13 C 0.53990(15) 0.58982(10) 0.37491(7) 0.0313(5) Uani 1 1 d . . . . .
H13 H 0.564606 0.627569 0.380420 0.038 Uiso 1 1 calc R U . . .
C15 C 0.29194(14) 0.24630(9) 0.62099(6) 0.0253(5) Uani 1 1 d . . . . .
C16 C 0.24026(15) 0.29473(10) 0.62928(6) 0.0288(5) Uani 1 1 d . . . . .
H16 H 0.262500 0.334146 0.631244 0.035 Uiso 1 1 calc R U . . .
C17 C 0.15746(16) 0.28619(11) 0.63464(7) 0.0347(6) Uani 1 1 d . . . . .
H17 H 0.122988 0.319617 0.639944 0.042 Uiso 1 1 calc R U . . .
C18 C 0.12448(16) 0.22831(11) 0.63227(7) 0.0371(6) Uani 1 1 d . . . . .
C19 C 0.17604(17) 0.17974(11) 0.62557(7) 0.0385(6) Uani 1 1 d . . . . .
H19 H 0.153934 0.140179 0.624677 0.046 Uiso 1 1 calc R U . . .
C20 C 0.25868(16) 0.18802(10) 0.62021(7) 0.0314(5) Uani 1 1 d . . . . .
H20 H 0.293231 0.154265 0.615973 0.038 Uiso 1 1 calc R U . . .
C22 C 0.50280(15) 0.21095(9) 0.61065(6) 0.0253(5) Uani 1 1 d . . . . .
C23 C 0.53969(15) 0.25184(10) 0.63540(7) 0.0313(5) Uani 1 1 d . . . . .
H23 H 0.507312 0.281507 0.647785 0.038 Uiso 1 1 calc R U . . .
C24 C 0.62269(17) 0.24969(12) 0.64209(7) 0.0383(6) Uani 1 1 d . . . . .
H24 H 0.647022 0.278186 0.658836 0.046 Uiso 1 1 calc R U . . .
C25 C 0.67125(16) 0.20627(11) 0.62461(7) 0.0351(6) Uani 1 1 d . . . . .
C26 C 0.63440(16) 0.16402(10) 0.60090(7) 0.0329(5) Uani 1 1 d . . . . .
H26 H 0.666650 0.133427 0.589368 0.039 Uiso 1 1 calc R U . . .
C27 C 0.55182(15) 0.16615(10) 0.59403(6) 0.0288(5) Uani 1 1 d . . . . .
H27 H 0.527503 0.136910 0.577801 0.035 Uiso 1 1 calc R U . . .
C29 C 0.67666(16) 0.62839(10) 0.24439(6) 0.0307(5) Uani 1 1 d . . . . .
C30 C 0.65257(18) 0.67371(11) 0.21979(7) 0.0400(6) Uani 1 1 d . . . . .
H30 H 0.661986 0.670384 0.193115 0.048 Uiso 1 1 calc R U . . .
C31 C 0.61449(18) 0.72394(11) 0.23482(7) 0.0403(6) Uani 1 1 d . . . . .
H31 H 0.597228 0.755801 0.218605 0.048 Uiso 1 1 calc R U . . .
C32 C 0.60194(16) 0.72717(11) 0.27349(8) 0.0374(6) Uani 1 1 d . . . . .
H32 H 0.576793 0.761728 0.284363 0.045 Uiso 1 1 calc R U . . .
C33 C 0.62611(15) 0.67987(10) 0.29653(7) 0.0313(5) Uani 1 1 d . . . . .
H33 H 0.616163 0.682309 0.323199 0.038 Uiso 1 1 calc R U . . .
C34 C 0.72229(16) 0.57522(11) 0.23308(7) 0.0337(6) Uani 1 1 d . . . . .
H34 H 0.735110 0.567296 0.207112 0.040 Uiso 1 1 calc R U . . .
C35 C 0.80141(16) 0.49164(10) 0.25151(6) 0.0302(5) Uani 1 1 d . . . . .
C36 C 0.88450(17) 0.50635(12) 0.25017(7) 0.0375(6) Uani 1 1 d . . . . .
C37 C 0.93863(18) 0.45987(14) 0.24201(8) 0.0475(7) Uani 1 1 d . . . . .
H37 H 0.995509 0.468285 0.240481 0.057 Uiso 1 1 calc R U . . .
C38 C 0.9117(2) 0.40209(14) 0.23610(9) 0.0528(8) Uani 1 1 d . . . . .
H38 H 0.949877 0.371280 0.230022 0.063 Uiso 1 1 calc R U . . .
C39 C 0.82972(19) 0.38842(12) 0.23892(8) 0.0474(7) Uani 1 1 d . . . . .
H39 H 0.812209 0.347989 0.235433 0.057 Uiso 1 1 calc R U . . .
C40 C 0.77234(16) 0.43276(11) 0.24677(7) 0.0352(6) Uani 1 1 d . . . . .
C41 C 0.68187(17) 0.41775(11) 0.24951(8) 0.0403(6) Uani 1 1 d . . . . .
H41 H 0.654607 0.453242 0.261637 0.048 Uiso 1 1 calc R U . . .
C42 C 0.6453(2) 0.4109(3) 0.21102(11) 0.111(2) Uani 1 1 d . . . . .
H42A H 0.658298 0.446388 0.195545 0.167 Uiso 1 1 calc R U . . .
H42B H 0.585844 0.406890 0.213356 0.167 Uiso 1 1 calc R U . . .
H42C H 0.667712 0.374803 0.198733 0.167 Uiso 1 1 calc R U . . .
C65 C 0.4730(5) 0.5291(3) 0.51717(19) 0.0336(19) Uani 0.292(2) 1 d DG U P A -1
C66 C 0.4817(4) 0.5335(3) 0.47780(19) 0.036(2) Uani 0.292(2) 1 d G U P A -1
H66 H 0.460298 0.567478 0.464629 0.043 Uiso 0.292(2) 1 calc R U P A -1
C67 C 0.5216(5) 0.4883(4) 0.45770(14) 0.038(2) Uani 0.292(2) 1 d G U P A -1
H67 H 0.527573 0.491277 0.430799 0.045 Uiso 0.292(2) 1 calc R U P A -1
C68 C 0.5529(6) 0.4386(3) 0.4770(2) 0.041(2) Uani 0.292(2) 1 d G U P A -1
H68 H 0.580209 0.407682 0.463241 0.049 Uiso 0.292(2) 1 calc R U P A -1
C69 C 0.5442(5) 0.4342(3) 0.5163(2) 0.0415(19) Uani 0.292(2) 1 d G U P A -1
H69 H 0.565568 0.400287 0.529513 0.050 Uiso 0.292(2) 1 calc R U P A -1
C70 C 0.5042(5) 0.4795(3) 0.53644(14) 0.0342(19) Uani 0.292(2) 1 d G U P A -1
H70 H 0.498293 0.476488 0.563345 0.041 Uiso 0.292(2) 1 calc R U P A -1
C71 C 0.4368(18) 0.5774(12) 0.5428(7) 0.047(5) Uani 0.292(2) 1 d D U P A -1
H71A H 0.437523 0.563414 0.569315 0.070 Uiso 0.292(2) 1 calc R U P A -1
H71B H 0.469257 0.614342 0.540575 0.070 Uiso 0.292(2) 1 calc R U P A -1
H71C H 0.380310 0.585545 0.535007 0.070 Uiso 0.292(2) 1 calc R U P A -1
C72 C 0.4219(19) 0.5748(13) 0.5338(7) 0.038(5) Uani 0.208(2) 1 d D U P A -2
H72A H 0.408287 0.585590 0.560218 0.058 Uiso 0.208(2) 1 calc R U P A -2
H72B H 0.448862 0.608914 0.521365 0.058 Uiso 0.208(2) 1 calc R U P A -2
H72C H 0.371610 0.564687 0.519992 0.058 Uiso 0.208(2) 1 calc R U P A -2
C73 C 0.4795(12) 0.5201(7) 0.5338(4) 0.036(2) Uani 0.208(2) 1 d D U P A -2
H73A H 0.529948 0.530103 0.548120 0.043 Uiso 0.208(2) 1 calc R U P A -2
H73B H 0.452590 0.485815 0.546746 0.043 Uiso 0.208(2) 1 calc R U P A -2
C74 C 0.5018(12) 0.5021(8) 0.4931(3) 0.037(2) Uani 0.208(2) 1 d D U P A -2
H74A H 0.534033 0.534909 0.481159 0.044 Uiso 0.208(2) 1 calc R U P A -2
H74B H 0.451102 0.496876 0.478011 0.044 Uiso 0.208(2) 1 calc R U P A -2
C75 C 0.5514(11) 0.4438(7) 0.4919(5) 0.040(2) Uani 0.208(2) 1 d D U P A -2
H75A H 0.518428 0.410582 0.502766 0.048 Uiso 0.208(2) 1 calc R U P A -2
H75B H 0.601207 0.448456 0.507644 0.048 Uiso 0.208(2) 1 calc R U P A -2
C76 C 0.576(2) 0.4281(14) 0.4509(7) 0.047(5) Uani 0.208(2) 1 d D U P A -2
H76A H 0.607374 0.390589 0.450830 0.070 Uiso 0.208(2) 1 calc R U P A -2
H76B H 0.526371 0.422879 0.435362 0.070 Uiso 0.208(2) 1 calc R U P A -2
H76C H 0.609048 0.460707 0.440235 0.070 Uiso 0.208(2) 1 calc R U P A -2
C43 C 0.6656(3) 0.3651(2) 0.27464(15) 0.1096(19) Uani 1 1 d . . . . .
H43A H 0.606753 0.361980 0.279477 0.164 Uiso 1 1 calc R U . . .
H43B H 0.694626 0.370370 0.298891 0.164 Uiso 1 1 calc R U . . .
H43C H 0.684849 0.328257 0.262099 0.164 Uiso 1 1 calc R U . . .
C44 C 0.91450(19) 0.56982(13) 0.25799(8) 0.0484(7) Uani 1 1 d . . . . .
H44 H 0.869093 0.591236 0.271463 0.058 Uiso 1 1 calc R U . . .
C45 C 0.9306(2) 0.60432(16) 0.22157(10) 0.0693(10) Uani 1 1 d . . . . .
H45A H 0.974365 0.584473 0.207195 0.104 Uiso 1 1 calc R U . . .
H45B H 0.947114 0.645590 0.227819 0.104 Uiso 1 1 calc R U . . .
H45C H 0.880660 0.605259 0.206094 0.104 Uiso 1 1 calc R U . . .
C46 C 0.9869(3) 0.5715(2) 0.28409(11) 0.0934(15) Uani 1 1 d . . . . .
H46A H 1.035025 0.555802 0.270692 0.140 Uiso 1 1 calc R U . . .
H46B H 0.975904 0.546636 0.306632 0.140 Uiso 1 1 calc R U . . .
H46C H 0.997221 0.613130 0.292048 0.140 Uiso 1 1 calc R U . . .
C47 C 0.48052(15) 0.19249(9) 0.50354(6) 0.0252(5) Uani 1 1 d . . . . .
C48 C 0.56390(15) 0.20159(10) 0.49646(6) 0.0277(5) Uani 1 1 d . . . . .
C49 C 0.61225(16) 0.15069(10) 0.49158(7) 0.0338(6) Uani 1 1 d . . . . .
H49 H 0.669180 0.155270 0.486971 0.041 Uiso 1 1 calc R U . . .
C50 C 0.57896(17) 0.09343(11) 0.49332(8) 0.0387(6) Uani 1 1 d . . . . .
H50 H 0.613013 0.059143 0.490017 0.046 Uiso 1 1 calc R U . . .
C51 C 0.49636(17) 0.08614(10) 0.49985(8) 0.0390(6) Uani 1 1 d . . . . .
H51 H 0.474038 0.046638 0.500499 0.047 Uiso 1 1 calc R U . . .
C52 C 0.44512(15) 0.13516(10) 0.50550(7) 0.0293(5) Uani 1 1 d . . . . .
C53 C 0.35481(15) 0.12623(10) 0.51289(7) 0.0343(6) Uani 1 1 d . . . . .
H53 H 0.331779 0.165839 0.521220 0.041 Uiso 1 1 calc R U . . .
C54 C 0.3107(2) 0.10782(19) 0.47648(10) 0.0706(11) Uani 1 1 d . . . . .
H54A H 0.316191 0.139875 0.457411 0.106 Uiso 1 1 calc R U . . .
H54B H 0.252662 0.101142 0.482017 0.106 Uiso 1 1 calc R U . . .
H54C H 0.334888 0.070588 0.466539 0.106 Uiso 1 1 calc R U . . .
C55 C 0.33867(19) 0.08082(12) 0.54473(9) 0.0490(7) Uani 1 1 d . . . . .
H55A H 0.279921 0.079458 0.550224 0.074 Uiso 1 1 calc R U . . .
H55B H 0.368431 0.092998 0.567749 0.074 Uiso 1 1 calc R U . . .
H55C H 0.357291 0.040834 0.536650 0.074 Uiso 1 1 calc R U . . .
C56 C 0.5989(6) 0.2632(7) 0.4938(2) 0.0277(10) Uani 0.708(2) 1 d D U P A 1
H56 H 0.560025 0.288338 0.478626 0.033 Uiso 0.708(2) 1 calc R U P A 1
C57 C 0.6813(6) 0.2658(5) 0.4741(2) 0.0364(17) Uani 0.708(2) 1 d D U P A 1
H57A H 0.678594 0.243431 0.450025 0.055 Uiso 0.708(2) 1 calc R U P A 1
H57B H 0.723024 0.247727 0.490635 0.055 Uiso 0.708(2) 1 calc R U P A 1
H57C H 0.695666 0.307860 0.468910 0.055 Uiso 0.708(2) 1 calc R U P A 1
C58 C 0.6059(3) 0.29190(18) 0.53385(12) 0.0330(9) Uani 0.708(2) 1 d D U P A 1
H58A H 0.627809 0.332823 0.531507 0.050 Uiso 0.708(2) 1 calc R U P A 1
H58B H 0.642638 0.267610 0.549713 0.050 Uiso 0.708(2) 1 calc R U P A 1
H58C H 0.551659 0.293464 0.545720 0.050 Uiso 0.708(2) 1 calc R U P A 1
C56A C 0.6070(16) 0.2674(19) 0.4990(5) 0.0277(10) Uani 0.292(2) 1 d D U P A 2
H56A H 0.563751 0.298864 0.495924 0.033 Uiso 0.292(2) 1 calc R U P A 2
C57A C 0.6683(16) 0.2741(14) 0.4667(6) 0.044(5) Uani 0.292(2) 1 d D U P A 2
H57D H 0.641959 0.264011 0.442416 0.066 Uiso 0.292(2) 1 calc R U P A 2
H57E H 0.714618 0.246887 0.471038 0.066 Uiso 0.292(2) 1 calc R U P A 2
H57F H 0.688039 0.315785 0.465828 0.066 Uiso 0.292(2) 1 calc R U P A 2
C58A C 0.6501(9) 0.2773(6) 0.5377(3) 0.056(3) Uani 0.292(2) 1 d D U P A 2
H58D H 0.672052 0.318384 0.538734 0.083 Uiso 0.292(2) 1 calc R U P A 2
H58E H 0.694856 0.248325 0.540465 0.083 Uiso 0.292(2) 1 calc R U P A 2
H58F H 0.610656 0.271663 0.558469 0.083 Uiso 0.292(2) 1 calc R U P A 2
C59 C 0.36512(14) 0.33410(9) 0.49769(6) 0.0250(5) Uani 1 1 d . . . . .
C60 C 0.34024(16) 0.37999(10) 0.47349(7) 0.0312(5) Uani 1 1 d . . . . .
H60 H 0.346966 0.376442 0.446654 0.037 Uiso 1 1 calc R U . . .
C61 C 0.30527(16) 0.43127(10) 0.48930(7) 0.0336(6) Uani 1 1 d . . . . .
H61 H 0.287551 0.463465 0.473463 0.040 Uiso 1 1 calc R U . . .
C62 C 0.29675(15) 0.43462(9) 0.52827(7) 0.0306(5) Uani 1 1 d . . . . .
H62 H 0.273642 0.469538 0.539654 0.037 Uiso 1 1 calc R U . . .
C63 C 0.32203(14) 0.38680(9) 0.55097(6) 0.0248(5) Uani 1 1 d . . . . .
H63 H 0.315434 0.389661 0.577850 0.030 Uiso 1 1 calc R U . . .
C64 C 0.40692(14) 0.27968(9) 0.48543(6) 0.0266(5) Uani 1 1 d . . . . .
H64 H 0.416337 0.270993 0.459250 0.032 Uiso 1 1 calc R U . . .
C1 C 1.0564(3) 0.50616(18) 0.38964(11) 0.0435(8) Uani 0.878(8) 1 d D U P B 1
F1 F 1.07140(14) 0.48615(16) 0.42491(6) 0.0584(8) Uani 0.878(8) 1 d D U P B 1
F2 F 1.1025(5) 0.4725(2) 0.36699(14) 0.0747(14) Uani 0.878(8) 1 d D U P B 1
F3 F 1.08649(16) 0.56205(11) 0.38880(13) 0.0685(10) Uani 0.878(8) 1 d D U P B 1
C1A C 1.056(2) 0.5109(12) 0.3854(6) 0.055(4) Uani 0.122(8) 1 d D U P B 2
F1A F 1.0755(12) 0.5222(13) 0.4213(5) 0.071(4) Uani 0.122(8) 1 d D U P B 2
F2A F 1.100(3) 0.4640(10) 0.3734(10) 0.043(4) Uani 0.122(8) 1 d D U P B 2
F3A F 1.0911(13) 0.5546(9) 0.3656(8) 0.068(4) Uani 0.122(8) 1 d D U P B 2
C14 C 0.3280(4) 0.5211(3) 0.37420(15) 0.0422(12) Uani 0.705(5) 1 d D U P C 1
F4 F 0.3068(2) 0.4958(3) 0.40602(10) 0.1015(18) Uani 0.705(5) 1 d D U P C 1
F5 F 0.2884(3) 0.57329(16) 0.36985(17) 0.0939(16) Uani 0.705(5) 1 d D U P C 1
F6 F 0.29560(17) 0.48751(18) 0.34698(9) 0.0742(11) Uani 0.705(5) 1 d D U P C 1
C14A C 0.3357(12) 0.5206(7) 0.3811(4) 0.062(3) Uani 0.295(5) 1 d D U P C 2
F4A F 0.3077(4) 0.5461(4) 0.4127(2) 0.072(2) Uani 0.295(5) 1 d D U P C 2
F5A F 0.3093(5) 0.4644(4) 0.3842(4) 0.093(3) Uani 0.295(5) 1 d D U P C 2
F6A F 0.2880(6) 0.5450(6) 0.3553(2) 0.086(3) Uani 0.295(5) 1 d D U P C 2
C21 C 0.0330(4) 0.2189(2) 0.63587(17) 0.0472(12) Uani 0.749(5) 1 d D U P D 1
F7 F -0.0064(2) 0.26670(16) 0.64858(18) 0.0986(15) Uani 0.749(5) 1 d D U P D 1
F8 F -0.00099(19) 0.2020(3) 0.60379(9) 0.1045(16) Uani 0.749(5) 1 d D U P D 1
F9 F 0.01438(18) 0.1759(2) 0.66044(13) 0.0870(13) Uani 0.749(5) 1 d D U P D 1
C21A C 0.0399(13) 0.2200(7) 0.6355(5) 0.067(3) Uani 0.251(5) 1 d D U P D 2
F7A F -0.0066(5) 0.2530(6) 0.6129(4) 0.076(3) Uani 0.251(5) 1 d D U P D 2
F8A F 0.0109(6) 0.2321(8) 0.6700(3) 0.095(3) Uani 0.251(5) 1 d D U P D 2
F9A F 0.0120(6) 0.1650(4) 0.6303(5) 0.086(3) Uani 0.251(5) 1 d D U P D 2
C28 C 0.7618(3) 0.2047(2) 0.62968(13) 0.0439(10) Uani 0.801(5) 1 d D U P E 1
F10 F 0.7855(2) 0.22833(18) 0.66234(11) 0.0805(13) Uani 0.801(5) 1 d D U P E 1
F11 F 0.79991(16) 0.23392(19) 0.60134(10) 0.0914(13) Uani 0.801(5) 1 d D U P E 1
F12 F 0.79384(16) 0.14999(13) 0.62815(10) 0.0697(9) Uani 0.801(5) 1 d D U P E 1
C28A C 0.7577(14) 0.2145(8) 0.6313(5) 0.064(4) Uani 0.199(5) 1 d D U P E 2
F10A F 0.7919(5) 0.2688(5) 0.6300(4) 0.066(3) Uani 0.199(5) 1 d D U P E 2
F11A F 0.8050(7) 0.1830(8) 0.6080(4) 0.076(3) Uani 0.199(5) 1 d D U P E 2
F12A F 0.7837(10) 0.1954(8) 0.6648(4) 0.085(4) Uani 0.199(5) 1 d D U P E 2

loop_
_atom_site_aniso_label
_atom_site_aniso_U_11
_atom_site_aniso_U_22
_atom_site_aniso_U_33
_atom_site_aniso_U_23
_atom_site_aniso_U_13
_atom_site_aniso_U_12
Ni2 0.0239(2) 0.01808(17) 0.02333(18) -0.00062(13) 0.00258(15) 0.00266(14)
Ni1 0.0271(2) 0.02600(19) 0.02355(19) -0.00060(14) 0.00313(16) 0.00318(16)
N1 0.0263(11) 0.0245(9) 0.0259(9) -0.0015(7) 0.0022(8) 0.0045(8)
N2 0.0291(12) 0.0239(9) 0.0280(9) -0.0022(7) 0.0019(8) 0.0053(8)
N3 0.0269(11) 0.0279(9) 0.0260(9) -0.0002(7) 0.0019(8) -0.0014(8)
N4 0.0264(12) 0.0316(10) 0.0274(9) -0.0019(7) 0.0023(8) 0.0009(8)
N5 0.0262(11) 0.0215(8) 0.0244(9) -0.0010(7) 0.0034(8) 0.0031(7)
N6 0.0263(11) 0.0205(8) 0.0276(9) 0.0001(7) 0.0031(8) 0.0041(7)
N7 0.0188(10) 0.0196(8) 0.0268(9) -0.0014(7) 0.0013(8) 0.0005(7)
N8 0.0221(11) 0.0210(8) 0.0267(9) -0.0015(7) 0.0025(8) 0.0022(7)
C2 0.0300(15) 0.0359(13) 0.0344(12) 0.0010(10) 0.0005(11) 0.0039(10)
C3 0.0343(16) 0.0318(12) 0.0404(14) -0.0030(10) 0.0001(11) 0.0087(11)
C4 0.0336(15) 0.0262(11) 0.0339(12) -0.0033(9) -0.0014(11) 0.0051(10)
C5 0.0270(14) 0.0276(11) 0.0241(10) 0.0026(8) 0.0008(10) 0.0021(9)
C6 0.0325(15) 0.0287(11) 0.0291(12) -0.0010(9) 0.0018(10) 0.0069(10)
C7 0.0348(15) 0.0315(12) 0.0329(12) -0.0035(9) -0.0009(11) 0.0013(10)
C8 0.0271(14) 0.0298(11) 0.0219(10) 0.0021(8) 0.0017(9) 0.0004(9)
C9 0.0324(15) 0.0288(11) 0.0352(13) -0.0006(9) 0.0014(11) 0.0013(10)
C10 0.0354(16) 0.0322(12) 0.0426(14) 0.0022(10) -0.0023(12) -0.0069(11)
C11 0.0245(15) 0.0451(14) 0.0412(14) 0.0032(11) 0.0035(11) -0.0017(11)
C12 0.0317(16) 0.0377(13) 0.0415(14) -0.0025(10) 0.0074(12) 0.0042(11)
C13 0.0302(15) 0.0295(12) 0.0341(12) -0.0035(9) 0.0022(11) -0.0004(10)
C15 0.0261(14) 0.0265(11) 0.0233(10) 0.0011(8) 0.0034(9) 0.0005(9)
C16 0.0294(14) 0.0276(11) 0.0294(11) 0.0002(9) 0.0038(10) 0.0003(10)
C17 0.0322(16) 0.0344(13) 0.0375(13) 0.0016(10) 0.0077(11) 0.0073(10)
C18 0.0291(15) 0.0407(14) 0.0413(14) 0.0038(11) 0.0072(11) -0.0022(11)
C19 0.0360(16) 0.0313(12) 0.0481(15) 0.0054(11) 0.0061(12) -0.0069(11)
C20 0.0328(15) 0.0256(11) 0.0358(12) 0.0037(9) 0.0042(11) 0.0022(10)
C22 0.0269(14) 0.0238(10) 0.0252(10) 0.0030(8) 0.0018(10) 0.0012(9)
C23 0.0299(15) 0.0329(12) 0.0312(12) -0.0064(9) 0.0002(11) 0.0063(10)
C24 0.0337(16) 0.0437(14) 0.0377(13) -0.0097(11) -0.0067(12) 0.0019(11)
C25 0.0283(15) 0.0425(14) 0.0343(12) -0.0007(10) -0.0036(11) 0.0030(11)
C26 0.0317(15) 0.0311(12) 0.0359(13) -0.0024(10) 0.0004(11) 0.0080(10)
C27 0.0288(14) 0.0244(11) 0.0331(12) -0.0012(9) -0.0013(10) 0.0020(9)
C29 0.0343(15) 0.0302(11) 0.0275(11) 0.0005(9) 0.0014(10) -0.0032(10)
C30 0.0498(18) 0.0380(13) 0.0322(13) 0.0054(10) 0.0002(12) -0.0017(12)
C31 0.0476(18) 0.0300(12) 0.0432(14) 0.0104(10) -0.0028(13) -0.0009(11)
C32 0.0385(16) 0.0276(12) 0.0460(14) 0.0007(10) -0.0004(12) 0.0015(10)
C33 0.0304(14) 0.0304(12) 0.0330(12) -0.0031(9) 0.0020(10) 0.0018(10)
C34 0.0377(16) 0.0380(13) 0.0254(11) -0.0008(9) 0.0041(10) 0.0000(11)
C35 0.0283(14) 0.0367(12) 0.0255(11) -0.0022(9) 0.0045(10) 0.0065(10)
C36 0.0346(16) 0.0471(14) 0.0306(12) -0.0030(11) 0.0053(11) -0.0007(12)
C37 0.0268(16) 0.0644(18) 0.0512(17) -0.0048(14) 0.0077(13) 0.0045(13)
C38 0.0402(19) 0.0536(18) 0.0646(19) -0.0079(14) 0.0094(15) 0.0174(14)
C39 0.0451(19) 0.0383(14) 0.0588(18) -0.0079(12) 0.0059(14) 0.0109(13)
C40 0.0328(15) 0.0359(12) 0.0369(13) -0.0033(10) 0.0055(11) 0.0043(11)
C41 0.0325(16) 0.0359(13) 0.0525(16) -0.0066(11) 0.0042(12) 0.0001(11)
C42 0.042(2) 0.238(6) 0.055(2) 0.005(3) -0.0134(19) -0.010(3)
C65 0.031(4) 0.038(4) 0.032(4) 0.015(4) -0.007(4) -0.008(4)
C66 0.033(4) 0.040(4) 0.034(4) 0.019(4) -0.004(4) -0.006(4)
C67 0.037(4) 0.044(5) 0.032(4) 0.009(4) -0.003(4) -0.006(4)
C68 0.043(5) 0.045(5) 0.034(5) 0.005(5) 0.002(5) -0.002(4)
C69 0.045(5) 0.041(4) 0.039(4) 0.006(4) -0.002(4) 0.000(4)
C70 0.036(4) 0.036(4) 0.030(4) 0.007(4) -0.004(4) -0.005(3)
C71 0.049(10) 0.053(7) 0.039(9) 0.008(7) 0.000(8) 0.002(7)
C72 0.039(10) 0.040(8) 0.036(10) 0.011(8) -0.012(8) -0.001(7)
C73 0.037(5) 0.040(5) 0.031(5) 0.013(5) -0.003(5) -0.008(4)
C74 0.037(4) 0.040(4) 0.034(4) 0.009(4) -0.003(4) -0.006(3)
C75 0.042(4) 0.042(4) 0.035(5) 0.006(5) -0.002(5) -0.002(4)
C76 0.048(10) 0.050(9) 0.042(10) 0.009(8) 0.000(8) 0.000(8)
C43 0.049(3) 0.144(4) 0.136(4) 0.084(3) -0.013(3) -0.026(3)
C44 0.0403(18) 0.0548(17) 0.0502(16) -0.0070(13) 0.0068(14) -0.0109(13)
C45 0.083(3) 0.062(2) 0.063(2) 0.0029(16) 0.0009(19) -0.0279(19)
C46 0.102(4) 0.107(3) 0.071(2) 0.022(2) -0.024(2) -0.065(3)
C47 0.0284(14) 0.0235(10) 0.0238(10) -0.0045(8) 0.0010(9) 0.0067(9)
C48 0.0298(14) 0.0276(11) 0.0258(11) -0.0033(8) 0.0058(10) 0.0034(10)
C49 0.0268(14) 0.0323(12) 0.0422(13) -0.0046(10) 0.0061(11) 0.0038(10)
C50 0.0316(16) 0.0278(12) 0.0569(16) -0.0119(11) 0.0035(13) 0.0088(10)
C51 0.0362(17) 0.0212(11) 0.0597(16) -0.0100(10) 0.0013(13) 0.0023(10)
C52 0.0278(14) 0.0247(11) 0.0353(12) -0.0070(9) 0.0005(10) 0.0044(9)
C53 0.0257(14) 0.0229(11) 0.0545(15) -0.0095(10) 0.0032(12) 0.0034(9)
C54 0.0313(19) 0.114(3) 0.067(2) -0.022(2) -0.0076(16) 0.0057(19)
C55 0.0392(18) 0.0329(14) 0.075(2) 0.0009(13) 0.0075(15) -0.0041(12)
C56 0.028(2) 0.026(2) 0.029(2) -0.001(2) 0.0025(18) -0.0011(18)
C57 0.031(4) 0.038(3) 0.040(3) 0.001(3) 0.006(3) 0.000(2)
C58 0.035(3) 0.0304(19) 0.033(2) -0.0038(14) 0.001(2) -0.0083(17)
C56A 0.028(2) 0.026(2) 0.029(2) -0.001(2) 0.0025(18) -0.0011(18)
C57A 0.037(8) 0.046(8) 0.050(8) 0.001(7) 0.006(7) -0.009(7)
C58A 0.077(8) 0.052(6) 0.037(5) 0.001(5) -0.006(6) -0.029(6)
C59 0.0236(13) 0.0243(10) 0.0272(11) 0.0000(8) 0.0023(9) 0.0016(9)
C60 0.0353(15) 0.0289(11) 0.0294(11) 0.0056(9) 0.0029(10) 0.0049(10)
C61 0.0341(15) 0.0245(11) 0.0422(13) 0.0082(9) 0.0015(11) 0.0051(10)
C62 0.0282(14) 0.0198(10) 0.0439(13) -0.0023(9) 0.0010(11) 0.0025(9)
C63 0.0217(13) 0.0209(10) 0.0317(11) -0.0047(8) 0.0020(9) 0.0007(9)
C64 0.0273(14) 0.0272(11) 0.0251(11) -0.0019(8) 0.0038(10) 0.0033(9)
C1 0.0350(19) 0.0448(17) 0.0508(19) -0.0068(15) -0.0012(16) 0.0022(14)
F1 0.0488(13) 0.069(2) 0.0576(12) 0.0044(11) -0.0230(10) 0.0040(12)
F2 0.0354(17) 0.106(3) 0.083(3) -0.034(2) -0.001(2) 0.017(3)
F3 0.0373(13) 0.0512(13) 0.117(3) 0.0084(15) -0.0136(16) -0.0077(10)
C1A 0.043(6) 0.058(6) 0.063(6) -0.005(5) -0.007(5) 0.006(5)
F1A 0.056(7) 0.082(9) 0.074(7) -0.005(8) -0.022(6) -0.002(7)
F2A 0.031(8) 0.026(6) 0.071(8) 0.005(6) -0.006(7) 0.019(6)
F3A 0.043(7) 0.071(7) 0.090(8) 0.010(7) -0.013(8) -0.007(6)
C14 0.024(2) 0.057(2) 0.046(3) 0.005(2) 0.001(2) -0.005(2)
F4 0.0413(19) 0.214(5) 0.0488(19) 0.055(3) 0.0032(16) -0.030(3)
F5 0.0342(19) 0.069(2) 0.179(5) -0.016(2) 0.004(2) 0.0057(15)
F6 0.0339(16) 0.111(3) 0.078(2) -0.0227(19) -0.0043(14) -0.0201(16)
C14A 0.043(5) 0.073(5) 0.071(5) 0.007(5) -0.002(5) -0.006(5)
F4A 0.028(4) 0.103(5) 0.086(5) -0.034(4) 0.029(3) -0.013(4)
F5A 0.051(4) 0.081(5) 0.146(7) -0.006(5) 0.029(5) -0.025(4)
F6A 0.038(4) 0.160(8) 0.059(4) 0.053(5) -0.010(4) -0.004(6)
C21 0.031(2) 0.048(2) 0.063(2) 0.002(2) 0.014(2) -0.0050(19)
F7 0.0369(18) 0.073(2) 0.186(4) -0.023(2) 0.039(2) -0.0009(15)
F8 0.0381(18) 0.212(5) 0.0634(19) -0.016(3) -0.0054(14) -0.021(3)
F9 0.0419(17) 0.111(3) 0.108(3) 0.055(2) 0.0062(18) -0.0242(17)
C21A 0.046(5) 0.072(6) 0.082(6) 0.003(5) 0.009(5) -0.004(5)
F7A 0.023(4) 0.102(6) 0.104(6) 0.029(5) -0.015(4) 0.000(4)
F8A 0.048(5) 0.135(8) 0.103(6) -0.007(6) 0.039(5) -0.003(6)
F9A 0.043(5) 0.068(5) 0.147(8) -0.012(6) 0.018(6) -0.018(4)
C28 0.029(2) 0.054(2) 0.048(2) -0.0104(17) -0.0014(17) 0.0068(18)
F10 0.0413(16) 0.109(3) 0.091(2) -0.061(2) -0.0288(16) 0.014(2)
F11 0.0356(16) 0.131(3) 0.108(3) 0.042(2) 0.0035(15) -0.0132(17)
F12 0.0357(15) 0.0612(16) 0.112(2) -0.0168(15) -0.0183(15) 0.0170(12)
C28A 0.045(6) 0.076(6) 0.070(6) -0.010(5) -0.006(5) 0.007(5)
F10A 0.026(5) 0.075(6) 0.096(7) -0.004(5) -0.004(5) -0.007(4)
F11A 0.042(5) 0.105(7) 0.080(6) -0.051(6) -0.005(5) 0.010(6)
F12A 0.048(6) 0.120(8) 0.086(7) 0.015(7) -0.024(5) -0.003(7)

loop_
_atom_type_symbol
_atom_type_description
_atom_type_scat_dispersion_real
_atom_type_scat_dispersion_imag
_atom_type_scat_source
C C 0.0181 0.0091 'International Tables Vol C Tables 4.2.6.8 and 6.1.1.4'
H H 0.0000 0.0000 'International Tables Vol C Tables 4.2.6.8 and 6.1.1.4'
N N 0.0311 0.0180 'International Tables Vol C Tables 4.2.6.8 and 6.1.1.4'
F F 0.0727 0.0534 'International Tables Vol C Tables 4.2.6.8 and 6.1.1.4'
Ni Ni -3.0029 0.5091 'International Tables Vol C Tables 4.2.6.8 and 6.1.1.4'

loop_
_geom_angle_atom_site_label_1
_geom_angle_atom_site_label_2
_geom_angle_atom_site_label_3
_geom_angle
N6 Ni2 N5 43.49(7)
N6 Ni2 N8 115.84(7)
N5 Ni2 N8 159.25(7)
N6 Ni2 N7 161.53(8)
N5 Ni2 N7 118.05(7)
N8 Ni2 N7 82.58(7)
N1 Ni1 N2 43.56(7)
N1 Ni1 N4 159.74(8)
N2 Ni1 N4 116.21(8)
N1 Ni1 N3 116.91(8)
N2 Ni1 N3 160.38(8)
N4 Ni1 N3 83.24(8)
N2 N1 C8 112.34(17)
N2 N1 Ni1 68.31(10)
C8 N1 Ni1 107.02(14)
N1 N2 C5 111.29(17)
N1 N2 Ni1 68.12(10)
C5 N2 Ni1 107.86(14)
C33 N3 C29 117.60(19)
C33 N3 Ni1 129.51(16)
C29 N3 Ni1 112.89(15)
C34 N4 C35 119.06(19)
C34 N4 Ni1 114.21(16)
C35 N4 Ni1 126.59(15)
N6 N5 C15 111.52(17)
N6 N5 Ni2 68.09(10)
C15 N5 Ni2 108.32(14)
N5 N6 C22 112.68(17)
N5 N6 Ni2 68.42(10)
C22 N6 Ni2 109.94(14)
C63 N7 C59 117.68(18)
C63 N7 Ni2 128.90(15)
C59 N7 Ni2 113.40(13)
C64 N8 C47 120.32(18)
C64 N8 Ni2 115.16(15)
C47 N8 Ni2 124.50(14)
C7 C2 C3 119.3(2)
C7 C2 C1A 118.4(11)
C3 C2 C1A 121.8(11)
C7 C2 C1 118.9(3)
C3 C2 C1 121.8(3)
C4 C3 C2 120.4(2)
C4 C3 H3 119.8
C2 C3 H3 119.8
C3 C4 C5 120.8(2)
C3 C4 H4 119.6
C5 C4 H4 119.6
C6 C5 C4 118.0(2)
C6 C5 N2 125.1(2)
C4 C5 N2 116.9(2)
C7 C6 C5 121.0(2)
C7 C6 H6 119.5
C5 C6 H6 119.5
C6 C7 C2 120.5(2)
C6 C7 H7 119.8
C2 C7 H7 119.8
C9 C8 C13 118.7(2)
C9 C8 N1 125.3(2)
C13 C8 N1 116.0(2)
C10 C9 C8 120.1(2)
C10 C9 H9 119.9
C8 C9 H9 119.9
C9 C10 C11 120.8(2)
C9 C10 H10 119.6
C11 C10 H10 119.6
C10 C11 C12 119.4(2)
C10 C11 C14A 121.6(7)
C12 C11 C14A 118.3(7)
C10 C11 C14 119.9(3)
C12 C11 C14 120.7(3)
C13 C12 C11 120.3(2)
C13 C12 H12 119.8
C11 C12 H12 119.8
C12 C13 C8 120.7(2)
C12 C13 H13 119.6
C8 C13 H13 119.6
C16 C15 C20 118.6(2)
C16 C15 N5 117.06(19)
C20 C15 N5 124.3(2)
C17 C16 C15 121.0(2)
C17 C16 H16 119.5
C15 C16 H16 119.5
C16 C17 C18 119.8(2)
C16 C17 H17 120.1
C18 C17 H17 120.1
C19 C18 C17 119.4(2)
C19 C18 C21A 120.7(7)
C17 C18 C21A 119.9(7)
C19 C18 C21 120.4(3)
C17 C18 C21 120.2(3)
C20 C19 C18 121.0(2)
C20 C19 H19 119.5
C18 C19 H19 119.5
C19 C20 C15 120.1(2)
C19 C20 H20 120.0
C15 C20 H20 120.0
C23 C22 C27 118.2(2)
C23 C22 N6 125.4(2)
C27 C22 N6 116.4(2)
C24 C23 C22 120.7(2)
C24 C23 H23 119.7
C22 C23 H23 119.7
C23 C24 C25 120.7(2)
C23 C24 H24 119.6
C25 C24 H24 119.6
C26 C25 C24 118.9(2)
C26 C25 C28A 127.4(7)
C24 C25 C28A 113.5(7)
C26 C25 C28 119.1(3)
C24 C25 C28 122.0(3)
C27 C26 C25 120.5(2)
C27 C26 H26 119.7
C25 C26 H26 119.7
C26 C27 C22 120.9(2)
C26 C27 H27 119.6
C22 C27 H27 119.6
N3 C29 C30 122.8(2)
N3 C29 C34 112.5(2)
C30 C29 C34 124.6(2)
C31 C30 C29 118.6(2)
C31 C30 H30 120.7
C29 C30 H30 120.7
C32 C31 C30 119.1(2)
C32 C31 H31 120.5
C30 C31 H31 120.5
C31 C32 C33 119.6(2)
C31 C32 H32 120.2
C33 C32 H32 120.2
N3 C33 C32 122.3(2)
N3 C33 H33 118.8
C32 C33 H33 118.8
N4 C34 C29 116.6(2)
N4 C34 H34 121.7
C29 C34 H34 121.7
C36 C35 C40 122.9(2)
C36 C35 N4 117.5(2)
C40 C35 N4 119.5(2)
C37 C36 C35 116.9(2)
C37 C36 C44 121.4(3)
C35 C36 C44 121.7(2)
C38 C37 C36 121.4(3)
C38 C37 H37 119.3
C36 C37 H37 119.3
C37 C38 C39 120.5(3)
C37 C38 H38 119.8
C39 C38 H38 119.8
C38 C39 C40 121.1(3)
C38 C39 H39 119.5
C40 C39 H39 119.5
C39 C40 C35 117.1(3)
C39 C40 C41 121.0(2)
C35 C40 C41 121.8(2)
C42 C41 C43 112.7(4)
C42 C41 C40 110.9(3)
C43 C41 C40 112.6(3)
C42 C41 H41 106.7
C43 C41 H41 106.7
C40 C41 H41 106.7
C41 C42 H42A 109.5
C41 C42 H42B 109.5
H42A C42 H42B 109.5
C41 C42 H42C 109.5
H42A C42 H42C 109.5
H42B C42 H42C 109.5
C66 C65 C70 120.0
C66 C65 C71 125.3(13)
C70 C65 C71 114.6(13)
C65 C66 C67 120.0
C65 C66 H66 120.0
C67 C66 H66 120.0
C68 C67 C66 120.0
C68 C67 H67 120.0
C66 C67 H67 120.0
C67 C68 C69 120.0
C67 C68 H68 120.0
C69 C68 H68 120.0
C68 C69 C70 120.0
C68 C69 H69 120.0
C70 C69 H69 120.0
C69 C70 C65 120.0
C69 C70 H70 120.0
C65 C70 H70 120.0
C65 C71 H71A 109.5
C65 C71 H71B 109.5
H71A C71 H71B 109.5
C65 C71 H71C 109.5
H71A C71 H71C 109.5
H71B C71 H71C 109.5
C73 C72 H72A 109.5
C73 C72 H72B 109.5
H72A C72 H72B 109.5
C73 C72 H72C 109.5
H72A C72 H72C 109.5
H72B C72 H72C 109.5
C74 C73 C72 110.7(14)
C74 C73 H73A 109.5
C72 C73 H73A 109.5
C74 C73 H73B 109.5
C72 C73 H73B 109.5
H73A C73 H73B 108.1
C73 C74 C75 112.0(13)
C73 C74 H74A 109.2
C75 C74 H74A 109.2
C73 C74 H74B 109.2
C75 C74 H74B 109.2
H74A C74 H74B 107.9
C74 C75 C76 110.9(15)
C74 C75 H75A 109.5
C76 C75 H75A 109.5
C74 C75 H75B 109.5
C76 C75 H75B 109.5
H75A C75 H75B 108.0
C75 C76 H76A 109.5
C75 C76 H76B 109.5
H76A C76 H76B 109.5
C75 C76 H76C 109.5
H76A C76 H76C 109.5
H76B C76 H76C 109.5
C41 C43 H43A 109.5
C41 C43 H43B 109.5
H43A C43 H43B 109.5
C41 C43 H43C 109.5
H43A C43 H43C 109.5
H43B C43 H43C 109.5
C46 C44 C45 111.5(3)
C46 C44 C36 112.9(3)
C45 C44 C36 112.0(2)
C46 C44 H44 106.7
C45 C44 H44 106.7
C36 C44 H44 106.7
C44 C45 H45A 109.5
C44 C45 H45B 109.5
H45A C45 H45B 109.5
C44 C45 H45C 109.5
H45A C45 H45C 109.5
H45B C45 H45C 109.5
C44 C46 H46A 109.5
C44 C46 H46B 109.5
H46A C46 H46B 109.5
C44 C46 H46C 109.5
H46A C46 H46C 109.5
H46B C46 H46C 109.5
C52 C47 C48 122.8(2)
C52 C47 N8 118.4(2)
C48 C47 N8 118.52(19)
C49 C48 C47 117.3(2)
C49 C48 C56 121.5(5)
C47 C48 C56 121.3(5)
C49 C48 C56A 119.4(12)
C47 C48 C56A 122.8(12)
C50 C49 C48 121.2(2)
C50 C49 H49 119.4
C48 C49 H49 119.4
C51 C50 C49 120.0(2)
C51 C50 H50 120.0
C49 C50 H50 120.0
C50 C51 C52 121.5(2)
C50 C51 H51 119.2
C52 C51 H51 119.2
C51 C52 C47 117.2(2)
C51 C52 C53 120.7(2)
C47 C52 C53 122.1(2)
C52 C53 C54 110.7(2)
C52 C53 C55 112.4(2)
C54 C53 C55 110.7(2)
C52 C53 H53 107.6
C54 C53 H53 107.6
C55 C53 H53 107.6
C53 C54 H54A 109.5
C53 C54 H54B 109.5
H54A C54 H54B 109.5
C53 C54 H54C 109.5
H54A C54 H54C 109.5
H54B C54 H54C 109.5
C53 C55 H55A 109.5
C53 C55 H55B 109.5
H55A C55 H55B 109.5
C53 C55 H55C 109.5
H55A C55 H55C 109.5
H55B C55 H55C 109.5
C48 C56 C57 113.9(10)
C48 C56 C58 110.6(7)
C57 C56 C58 109.5(6)
C48 C56 H56 107.5
C57 C56 H56 107.5
C58 C56 H56 107.5
C56 C57 H57A 109.5
C56 C57 H57B 109.5
H57A C57 H57B 109.5
C56 C57 H57C 109.5
H57A C57 H57C 109.5
H57B C57 H57C 109.5
C56 C58 H58A 109.5
C56 C58 H58B 109.5
H58A C58 H58B 109.5
C56 C58 H58C 109.5
H58A C58 H58C 109.5
H58B C58 H58C 109.5
C57A C56A C58A 109.8(17)
C57A C56A C48 110(2)
C58A C56A C48 112(2)
C57A C56A H56A 108.5
C58A C56A H56A 108.5
C48 C56A H56A 108.5
C56A C57A H57D 109.5
C56A C57A H57E 109.5
H57D C57A H57E 109.5
C56A C57A H57F 109.5
H57D C57A H57F 109.5
H57E C57A H57F 109.5
C56A C58A H58D 109.5
C56A C58A H58E 109.5
H58D C58A H58E 109.5
C56A C58A H58F 109.5
H58D C58A H58F 109.5
H58E C58A H58F 109.5
N7 C59 C60 122.8(2)
N7 C59 C64 112.57(18)
C60 C59 C64 124.6(2)
C59 C60 C61 118.6(2)
C59 C60 H60 120.7
C61 C60 H60 120.7
C62 C61 C60 118.8(2)
C62 C61 H61 120.6
C60 C61 H61 120.6
C61 C62 C63 119.8(2)
C61 C62 H62 120.1
C63 C62 H62 120.1
N7 C63 C62 122.3(2)
N7 C63 H63 118.9
C62 C63 H63 118.9
N8 C64 C59 115.92(19)
N8 C64 H64 122.0
C59 C64 H64 122.0
F2 C1 F3 107.6(4)
F2 C1 F1 105.2(4)
F3 C1 F1 105.2(3)
F2 C1 C2 113.0(4)
F3 C1 C2 112.0(3)
F1 C1 C2 113.3(3)
F3A C1A F1A 105(2)
F3A C1A F2A 100(2)
F1A C1A F2A 109(2)
F3A C1A C2 115(2)
F1A C1A C2 113(2)
F2A C1A C2 114(3)
F4 C14 F6 105.7(5)
F4 C14 F5 110.1(6)
F6 C14 F5 102.3(5)
F4 C14 C11 111.9(5)
F6 C14 C11 113.9(5)
F5 C14 C11 112.3(5)
F6A C14A F4A 101.2(13)
F6A C14A F5A 104.6(15)
F4A C14A F5A 102.7(13)
F6A C14A C11 110.7(12)
F4A C14A C11 119.3(13)
F5A C14A C11 116.5(13)
F8 C21 F7 108.3(5)
F8 C21 F9 104.7(5)
F7 C21 F9 104.4(5)
F8 C21 C18 112.8(4)
F7 C21 C18 113.5(4)
F9 C21 C18 112.4(4)
F9A C21A F7A 103.5(15)
F9A C21A F8A 100.9(15)
F7A C21A F8A 103.1(15)
F9A C21A C18 117.0(14)
F7A C21A C18 116.6(14)
F8A C21A C18 113.6(14)
F10 C28 F12 106.5(4)
F10 C28 F11 108.3(4)
F12 C28 F11 103.3(4)
F10 C28 C25 112.7(4)
F12 C28 C25 114.2(4)
F11 C28 C25 111.2(4)
F12A C28A F11A 101.0(17)
F12A C28A F10A 100.7(16)
F11A C28A F10A 102.3(15)
F12A C28A C25 114.7(15)
F11A C28A C25 113.8(14)
F10A C28A C25 121.4(15)

loop_
_geom_bond_atom_site_label_1
_geom_bond_atom_site_label_2
_geom_bond_distance
Ni2 N6 1.8893(18)
Ni2 N5 1.8937(18)
Ni2 N8 1.9140(18)
Ni2 N7 1.9359(17)
Ni1 N1 1.8889(18)
Ni1 N2 1.8914(18)
Ni1 N4 1.9069(18)
Ni1 N3 1.9311(19)
N1 N2 1.403(2)
N1 C8 1.422(3)
N2 C5 1.423(3)
N3 C33 1.341(3)
N3 C29 1.357(3)
N4 C34 1.286(3)
N4 C35 1.441(3)
N5 N6 1.402(2)
N5 C15 1.416(3)
N6 C22 1.415(3)
N7 C63 1.341(3)
N7 C59 1.361(3)
N8 C64 1.288(3)
N8 C47 1.438(3)
C2 C7 1.387(3)
C2 C3 1.392(3)
C2 C1A 1.47(3)
C2 C1 1.495(6)
C3 C4 1.377(4)
C3 H3 0.9500
C4 C5 1.405(3)
C4 H4 0.9500
C5 C6 1.398(3)
C6 C7 1.376(4)
C6 H6 0.9500
C7 H7 0.9500
C8 C9 1.398(3)
C8 C13 1.401(3)
C9 C10 1.383(4)
C9 H9 0.9500
C10 C11 1.387(4)
C10 H10 0.9500
C11 C12 1.389(4)
C11 C14A 1.43(2)
C11 C14 1.510(7)
C12 C13 1.377(4)
C12 H12 0.9500
C13 H13 0.9500
C15 C16 1.398(3)
C15 C20 1.403(3)
C16 C17 1.380(3)
C16 H16 0.9500
C17 C18 1.396(3)
C17 H17 0.9500
C18 C19 1.388(4)
C18 C21A 1.40(2)
C18 C21 1.516(7)
C19 C20 1.376(4)
C19 H19 0.9500
C20 H20 0.9500
C22 C23 1.392(3)
C22 C27 1.404(3)
C23 C24 1.378(4)
C23 H23 0.9500
C24 C25 1.391(4)
C24 H24 0.9500
C25 C26 1.390(3)
C25 C28A 1.44(2)
C25 C28 1.491(6)
C26 C27 1.372(3)
C26 H26 0.9500
C27 H27 0.9500
C29 C30 1.382(3)
C29 C34 1.451(3)
C30 C31 1.381(4)
C30 H30 0.9500
C31 C32 1.372(4)
C31 H31 0.9500
C32 C33 1.382(3)
C32 H32 0.9500
C33 H33 0.9500
C34 H34 0.9500
C35 C36 1.398(4)
C35 C40 1.400(3)
C36 C37 1.389(4)
C36 C44 1.517(4)
C37 C38 1.372(4)
C37 H37 0.9500
C38 C39 1.378(4)
C38 H38 0.9500
C39 C40 1.387(3)
C39 H39 0.9500
C40 C41 1.519(4)
C41 C42 1.483(4)
C41 C43 1.487(4)
C41 H41 1.0000
C42 H42A 0.9800
C42 H42B 0.9800
C42 H42C 0.9800
C65 C66 1.3900
C65 C70 1.3900
C65 C71 1.517(17)
C66 C67 1.3900
C66 H66 0.9500
C67 C68 1.3900
C67 H67 0.9500
C68 C69 1.3900
C68 H68 0.9500
C69 C70 1.3900
C69 H69 0.9500
C70 H70 0.9500
C71 H71A 0.9800
C71 H71B 0.9800
C71 H71C 0.9800
C72 C73 1.537(16)
C72 H72A 0.9800
C72 H72B 0.9800
C72 H72C 0.9800
C73 C74 1.526(14)
C73 H73A 0.9900
C73 H73B 0.9900
C74 C75 1.527(15)
C74 H74A 0.9900
C74 H74B 0.9900
C75 C76 1.531(16)
C75 H75A 0.9900
C75 H75B 0.9900
C76 H76A 0.9800
C76 H76B 0.9800
C76 H76C 0.9800
C43 H43A 0.9800
C43 H43B 0.9800
C43 H43C 0.9800
C44 C46 1.496(5)
C44 C45 1.511(4)
C44 H44 1.0000
C45 H45A 0.9800
C45 H45B 0.9800
C45 H45C 0.9800
C46 H46A 0.9800
C46 H46B 0.9800
C46 H46C 0.9800
C47 C52 1.400(3)
C47 C48 1.400(3)
C48 C49 1.390(3)
C48 C56 1.486(14)
C48 C56A 1.62(4)
C49 C50 1.384(3)
C49 H49 0.9500
C50 C51 1.379(4)
C50 H50 0.9500
C51 C52 1.387(3)
C51 H51 0.9500
C52 C53 1.512(3)
C53 C54 1.521(4)
C53 C55 1.526(4)
C53 H53 1.0000
C54 H54A 0.9800
C54 H54B 0.9800
C54 H54C 0.9800
C55 H55A 0.9800
C55 H55B 0.9800
C55 H55C 0.9800
C56 C57 1.515(8)
C56 C58 1.543(7)
C56 H56 1.0000
C57 H57A 0.9800
C57 H57B 0.9800
C57 H57C 0.9800
C58 H58A 0.9800
C58 H58B 0.9800
C58 H58C 0.9800
C56A C57A 1.520(15)
C56A C58A 1.544(16)
C56A H56A 1.0000
C57A H57D 0.9800
C57A H57E 0.9800
C57A H57F 0.9800
C58A H58D 0.9800
C58A H58E 0.9800
C58A H58F 0.9800
C59 C60 1.386(3)
C59 C64 1.453(3)
C60 C61 1.389(3)
C60 H60 0.9500
C61 C62 1.374(3)
C61 H61 0.9500
C62 C63 1.389(3)
C62 H62 0.9500
C63 H63 0.9500
C64 H64 0.9500
C1 F2 1.325(4)
C1 F3 1.335(4)
C1 F1 1.336(4)
C1A F3A 1.319(16)
C1A F1A 1.321(16)
C1A F2A 1.327(16)
C14 F4 1.295(6)
C14 F6 1.321(6)
C14 F5 1.337(7)
C14A F6A 1.312(14)
C14A F4A 1.325(15)
C14A F5A 1.325(16)
C21 F8 1.309(7)
C21 F7 1.319(6)
C21 F9 1.321(6)
C21A F9A 1.316(15)
C21A F7A 1.319(15)
C21A F8A 1.326(16)
C28 F10 1.317(5)
C28 F12 1.323(5)
C28 F11 1.340(5)
C28A F12A 1.319(16)
C28A F11A 1.325(16)
C28A F10A 1.329(16)

loop_
_geom_torsion_atom_site_label_1
_geom_torsion_atom_site_label_2
_geom_torsion_atom_site_label_3
_geom_torsion_atom_site_label_4
_geom_torsion
N4 Ni1 N1 N2 4.1(3)
N3 Ni1 N1 N2 177.61(12)
N2 Ni1 N1 C8 -107.82(18)
N4 Ni1 N1 C8 -103.8(3)
N3 Ni1 N1 C8 69.79(15)
C8 N1 N2 C5 -158.36(17)
Ni1 N1 N2 C5 101.43(16)
C8 N1 N2 Ni1 100.20(16)
N4 Ni1 N2 N1 -178.43(12)
N3 Ni1 N2 N1 -6.3(3)
N1 Ni1 N2 C5 -106.36(18)
N4 Ni1 N2 C5 75.20(15)
N3 Ni1 N2 C5 -112.7(3)
N8 Ni2 N5 N6 5.8(3)
N7 Ni2 N5 N6 179.23(11)
N6 Ni2 N5 C15 -106.45(17)
N8 Ni2 N5 C15 -100.6(3)
N7 Ni2 N5 C15 72.77(15)
C15 N5 N6 C22 -154.71(17)
Ni2 N5 N6 C22 103.43(15)
C15 N5 N6 Ni2 101.86(15)
N8 Ni2 N6 N5 -177.72(11)
N7 Ni2 N6 N5 -2.1(3)
N5 Ni2 N6 C22 -107.31(18)
N8 Ni2 N6 C22 74.97(15)
N7 Ni2 N6 C22 -109.5(3)
C7 C2 C3 C4 1.7(4)
C1A C2 C3 C4 -170.3(11)
C1 C2 C3 C4 -178.5(3)
C2 C3 C4 C5 -0.5(4)
C3 C4 C5 C6 -1.5(3)
C3 C4 C5 N2 -179.8(2)
N1 N2 C5 C6 6.5(3)
Ni1 N2 C5 C6 79.4(2)
N1 N2 C5 C4 -175.35(19)
Ni1 N2 C5 C4 -102.49(19)
C4 C5 C6 C7 2.4(3)
N2 C5 C6 C7 -179.5(2)
C5 C6 C7 C2 -1.3(4)
C3 C2 C7 C6 -0.8(4)
C1A C2 C7 C6 171.4(11)
C1 C2 C7 C6 179.4(3)
N2 N1 C8 C9 4.0(3)
Ni1 N1 C8 C9 77.0(2)
N2 N1 C8 C13 -179.02(18)
Ni1 N1 C8 C13 -105.99(19)
C13 C8 C9 C10 0.6(3)
N1 C8 C9 C10 177.5(2)
C8 C9 C10 C11 -0.5(4)
C9 C10 C11 C12 0.2(4)
C9 C10 C11 C14A -170.0(7)
C9 C10 C11 C14 178.3(3)
C10 C11 C12 C13 -0.1(4)
C14A C11 C12 C13 170.5(7)
C14 C11 C12 C13 -178.1(3)
C11 C12 C13 C8 0.2(4)
C9 C8 C13 C12 -0.4(3)
N1 C8 C13 C12 -177.6(2)
N6 N5 C15 C16 -170.24(18)
Ni2 N5 C15 C16 -97.22(19)
N6 N5 C15 C20 12.7(3)
Ni2 N5 C15 C20 85.7(2)
C20 C15 C16 C17 -3.4(3)
N5 C15 C16 C17 179.4(2)
C15 C16 C17 C18 0.8(4)
C16 C17 C18 C19 1.8(4)
C16 C17 C18 C21A -176.2(9)
C16 C17 C18 C21 -176.5(3)
C17 C18 C19 C20 -1.8(4)
C21A C18 C19 C20 176.2(9)
C21 C18 C19 C20 176.5(3)
C18 C19 C20 C15 -0.8(4)
C16 C15 C20 C19 3.3(3)
N5 C15 C20 C19 -179.7(2)
N5 N6 C22 C23 8.6(3)
Ni2 N6 C22 C23 82.8(2)
N5 N6 C22 C27 -173.20(18)
Ni2 N6 C22 C27 -99.01(19)
C27 C22 C23 C24 2.6(3)
N6 C22 C23 C24 -179.3(2)
C22 C23 C24 C25 -0.7(4)
C23 C24 C25 C26 -1.5(4)
C23 C24 C25 C28A 173.4(8)
C23 C24 C25 C28 176.8(3)
C24 C25 C26 C27 1.8(4)
C28A C25 C26 C27 -172.4(10)
C28 C25 C26 C27 -176.6(3)
C25 C26 C27 C22 0.1(4)
C23 C22 C27 C26 -2.3(3)
N6 C22 C27 C26 179.4(2)
C33 N3 C29 C30 -1.3(4)
Ni1 N3 C29 C30 178.9(2)
C33 N3 C29 C34 175.7(2)
Ni1 N3 C29 C34 -4.0(3)
N3 C29 C30 C31 1.3(4)
C34 C29 C30 C31 -175.4(3)
C29 C30 C31 C32 0.0(4)
C30 C31 C32 C33 -1.2(4)
C29 N3 C33 C32 0.1(4)
Ni1 N3 C33 C32 179.81(19)
C31 C32 C33 N3 1.2(4)
C35 N4 C34 C29 -169.6(2)
Ni1 N4 C34 C29 6.3(3)
N3 C29 C34 N4 -1.5(3)
C30 C29 C34 N4 175.5(3)
C34 N4 C35 C36 81.1(3)
Ni1 N4 C35 C36 -94.2(2)
C34 N4 C35 C40 -101.8(3)
Ni1 N4 C35 C40 82.9(3)
C40 C35 C36 C37 3.0(4)
N4 C35 C36 C37 179.9(2)
C40 C35 C36 C44 -175.9(2)
N4 C35 C36 C44 1.0(3)
C35 C36 C37 C38 -0.9(4)
C44 C36 C37 C38 178.0(3)
C36 C37 C38 C39 -1.3(5)
C37 C38 C39 C40 1.7(5)
C38 C39 C40 C35 0.2(4)
C38 C39 C40 C41 179.4(3)
C36 C35 C40 C39 -2.7(4)
N4 C35 C40 C39 -179.5(2)
C36 C35 C40 C41 178.2(2)
N4 C35 C40 C41 1.3(4)
C39 C40 C41 C42 -78.1(4)
C35 C40 C41 C42 101.0(4)
C39 C40 C41 C43 49.2(4)
C35 C40 C41 C43 -131.7(3)
C70 C65 C66 C67 0.0
C71 C65 C66 C67 174.9(16)
C65 C66 C67 C68 0.0
C66 C67 C68 C69 0.0
C67 C68 C69 C70 0.0
C68 C69 C70 C65 0.0
C66 C65 C70 C69 0.0
C71 C65 C70 C69 -175.4(15)
C72 C73 C74 C75 -174(2)
C73 C74 C75 C76 -178(2)
C37 C36 C44 C46 -44.3(4)
C35 C36 C44 C46 134.5(3)
C37 C36 C44 C45 82.5(4)
C35 C36 C44 C45 -98.7(3)
C64 N8 C47 C52 -107.8(3)
Ni2 N8 C47 C52 73.6(2)
C64 N8 C47 C48 77.2(3)
Ni2 N8 C47 C48 -101.4(2)
C52 C47 C48 C49 -0.5(3)
N8 C47 C48 C49 174.3(2)
C52 C47 C48 C56 178.8(4)
N8 C47 C48 C56 -6.4(4)
C52 C47 C48 C56A -172.7(9)
N8 C47 C48 C56A 2.1(10)
C47 C48 C49 C50 0.6(4)
C56 C48 C49 C50 -178.7(4)
C56A C48 C49 C50 173.1(8)
C48 C49 C50 C51 0.2(4)
C49 C50 C51 C52 -1.2(4)
C50 C51 C52 C47 1.2(4)
C50 C51 C52 C53 -179.6(2)
C48 C47 C52 C51 -0.4(3)
N8 C47 C52 C51 -175.2(2)
C48 C47 C52 C53 -179.5(2)
N8 C47 C52 C53 5.7(3)
C51 C52 C53 C54 -73.7(3)
C47 C52 C53 C54 105.4(3)
C51 C52 C53 C55 50.7(3)
C47 C52 C53 C55 -130.2(2)
C49 C48 C56 C57 17.7(8)
C47 C48 C56 C57 -161.6(6)
C49 C48 C56 C58 -106.1(7)
C47 C48 C56 C58 74.6(8)
C49 C48 C56A C57A 48(2)
C47 C48 C56A C57A -140.1(16)
C49 C48 C56A C58A -74.2(18)
C47 C48 C56A C58A 98(2)
C63 N7 C59 C60 -1.6(3)
Ni2 N7 C59 C60 179.92(19)
C63 N7 C59 C64 176.00(19)
Ni2 N7 C59 C64 -2.5(2)
N7 C59 C60 C61 1.2(4)
C64 C59 C60 C61 -176.1(2)
C59 C60 C61 C62 0.1(4)
C60 C61 C62 C63 -0.8(4)
C59 N7 C63 C62 0.8(3)
Ni2 N7 C63 C62 179.01(17)
C61 C62 C63 N7 0.4(4)
C47 N8 C64 C59 -172.8(2)
Ni2 N8 C64 C59 5.9(3)
N7 C59 C64 N8 -2.2(3)
C60 C59 C64 N8 175.3(2)
C7 C2 C1 F2 -163.0(4)
C3 C2 C1 F2 17.3(5)
C7 C2 C1 F3 -41.3(4)
C3 C2 C1 F3 138.9(3)
C7 C2 C1 F1 77.4(4)
C3 C2 C1 F1 -102.3(4)
C7 C2 C1A F3A -70(2)
C3 C2 C1A F3A 102(2)
C7 C2 C1A F1A 50(2)
C3 C2 C1A F1A -137.8(17)
C7 C2 C1A F2A 175.1(17)
C3 C2 C1A F2A -13(2)
C10 C11 C14 F4 82.2(6)
C12 C11 C14 F4 -99.8(6)
C10 C11 C14 F6 -37.7(6)
C12 C11 C14 F6 140.4(4)
C10 C11 C14 F5 -153.3(4)
C12 C11 C14 F5 24.7(6)
C10 C11 C14A F6A -109.1(12)
C12 C11 C14A F6A 80.6(13)
C10 C11 C14A F4A 134.3(11)
C12 C11 C14A F4A -36.1(16)
C10 C11 C14A F5A 10.2(15)
C12 C11 C14A F5A -160.2(10)
C19 C18 C21 F8 -67.3(6)
C17 C18 C21 F8 110.9(5)
C19 C18 C21 F7 169.0(4)
C17 C18 C21 F7 -12.7(7)
C19 C18 C21 F9 50.8(6)
C17 C18 C21 F9 -130.9(4)
C19 C18 C21A F9A -2.8(18)
C17 C18 C21A F9A 175.3(12)
C19 C18 C21A F7A -126.0(12)
C17 C18 C21A F7A 52.0(17)
C19 C18 C21A F8A 114.3(13)
C17 C18 C21A F8A -67.7(15)
C26 C25 C28 F10 -154.5(4)
C24 C25 C28 F10 27.2(5)
C26 C25 C28 F12 -32.8(5)
C24 C25 C28 F12 148.9(3)
C26 C25 C28 F11 83.6(4)
C24 C25 C28 F11 -94.7(4)
C26 C25 C28A F12A -106.1(14)
C24 C25 C28A F12A 79.4(16)
C26 C25 C28A F11A 10(2)
C24 C25 C28A F11A -164.9(12)
C26 C25 C28A F10A 132.4(12)
C24 C25 C28A F10A -42.0(18)
